data_7151560
loop_
_publ_author_name
'Gao, Jian'
'Reibenspies, Joseph H.'
'Martell, Arthur E.'

_publ_section_title
;
 Selective recognition of thymidylylthymidine (TpT) and antitumor
 effects of a macrocyclic dizinc(II) complex.
;
_journal_issue 23
_journal_name_full 'Organic &amp; biomolecular chemistry'
_journal_page_first 4242
_journal_page_last 4247
_journal_paper_doi 10.1039/b308358f
_journal_volume 1
_journal_year 2003
_chemical_formula_sum 'C16 H40 Cl4 N8 O8 Zn2'
_chemical_formula_weight 745.10
_chemical_name_systematic
; 
? 
;
_space_group_IT_number 33
_symmetry_cell_setting orthorhombic
_symmetry_space_group_name_Hall 'P 2c -2n'
_symmetry_space_group_name_H-M 'P n a 21'
_atom_sites_solution_hydrogens geom
_atom_sites_solution_primary direct
_atom_sites_solution_secondary difmap
_audit_creation_method SHELXL-97
_cell_angle_alpha 90.00
_cell_angle_beta 90.00
_cell_angle_gamma 90.00
_cell_formula_units_Z 4
_cell_length_a 25.6379(12)
_cell_length_b 9.2441(4)
_cell_length_c 12.2274(6)
_cell_measurement_temperature 110(2)
_cell_volume 2897.9(2)
_computing_cell_refinement 'Bruker SMART'
_computing_data_collection 'Bruker SMART'
_computing_data_reduction 'Bruker SAINT'
_computing_molecular_graphics 'Bruker SHELXTL'
_computing_publication_material 'Bruker SHELXTL'
_computing_structure_refinement 'SHELXL-97 (Sheldrick, 1997)'
_computing_structure_solution 'SHELXS-97 (Sheldrick, 1990)'
_diffrn_ambient_temperature 110(2)
_diffrn_measured_fraction_theta_full 0.981
_diffrn_measured_fraction_theta_max 0.981
_diffrn_measurement_device_type 'CCD area detector'
_diffrn_measurement_method 'phi and omega scans'
_diffrn_radiation_monochromator graphite
_diffrn_radiation_source 'fine-focus sealed tube'
_diffrn_radiation_type MoK\a
_diffrn_radiation_wavelength 0.71073
_diffrn_reflns_av_R_equivalents 0.0480
_diffrn_reflns_av_sigmaI/netI 0.0604
_diffrn_reflns_limit_h_max 34
_diffrn_reflns_limit_h_min -33
_diffrn_reflns_limit_k_max 12
_diffrn_reflns_limit_k_min -10
_diffrn_reflns_limit_l_max 15
_diffrn_reflns_limit_l_min -16
_diffrn_reflns_number 17775
_diffrn_reflns_theta_full 28.32
_diffrn_reflns_theta_max 28.32
_diffrn_reflns_theta_min 1.59
_exptl_absorpt_coefficient_mu 2.078
_exptl_absorpt_correction_T_max 0.9403
_exptl_absorpt_correction_T_min 0.5744
_exptl_absorpt_correction_type none
_exptl_crystal_density_diffrn 1.708
_exptl_crystal_density_meas 0
_exptl_crystal_density_method 'not measured'
_exptl_crystal_F_000 1536
_exptl_crystal_size_max 0.30
_exptl_crystal_size_mid 0.30
_exptl_crystal_size_min 0.03
_refine_diff_density_max 2.271
_refine_diff_density_min -0.662
_refine_diff_density_rms 0.157
_refine_ls_abs_structure_details 'Flack H D (1983), Acta Cryst. A39, 876-881'
_refine_ls_abs_structure_Flack 0.00(13)
_refine_ls_extinction_method none
_refine_ls_goodness_of_fit_ref 1.140
_refine_ls_hydrogen_treatment mixed
_refine_ls_matrix_type full
_refine_ls_number_parameters 360
_refine_ls_number_reflns 6838
_refine_ls_number_restraints 21
_refine_ls_restrained_S_all 1.140
_refine_ls_R_factor_all 0.0600
_refine_ls_R_factor_gt 0.0498
_refine_ls_shift/su_max 0.102
_refine_ls_shift/su_mean 0.004
_refine_ls_structure_factor_coef Fsqd
_refine_ls_weighting_details 'calc w=1/[\s^2^(Fo^2^)+(0.0798P)^2^+0.0000P] where P=(Fo^2^+2Fc^2^)/3'
_refine_ls_weighting_scheme calc
_refine_ls_wR_factor_gt 0.1255
_refine_ls_wR_factor_ref 0.1382
_reflns_number_gt 5972
_reflns_number_total 6838
_reflns_threshold_expression >2sigma(I)
_cod_data_source_file b308358f.txt
_cod_data_source_block am159a
_cod_depositor_comments
;
The following automatic conversions were performed:
'_symmetry_cell_setting' value 'Orthorhombic' changed to 'orthorhombic'
according to '/home/saulius/struct/CIF-dictionaries/cif_core.dic'
dictionary named 'cif_core.dic' version 2.4.1 from 2010-06-29.

Automatic conversion script
Id: cif_fix_enum 1527 2010-12-29 10:47:43Z saulius 
;
_cod_original_sg_symbol_H-M Pna2(1)
_cod_database_code 7151560

loop_
_symmetry_equiv_pos_as_xyz
'x, y, z'
'-x+1/2, y+1/2, z+1/2'
'x+1/2, -y+1/2, z'
'-x, -y, z+1/2'

loop_
_atom_site_label
_atom_site_type_symbol
_atom_site_fract_x
_atom_site_fract_y
_atom_site_fract_z
_atom_site_U_iso_or_equiv
_atom_site_adp_type
_atom_site_occupancy
_atom_site_symmetry_multiplicity
_atom_site_calc_flag
_atom_site_refinement_flags
_atom_site_disorder_assembly
_atom_site_disorder_group
Zn1 Zn 0.71307(2) -0.06338(6) 0.69484(5) 0.01627(13) Uani 1 1 d . . .
Zn2 Zn 0.92362(2) 0.02877(6) 0.67649(5) 0.01747(14) Uani 1 1 d . . .
Cl1 Cl 0.72480(5) -0.08429(15) 0.51702(10) 0.0249(3) Uani 1 1 d . . .
Cl2 Cl 0.90475(5) 0.00526(16) 0.50045(11) 0.0274(3) Uani 1 1 d . . .
Cl3 Cl 0.67834(13) 0.4737(4) 0.5429(3) 0.0186(6) Uani 0.698(7) 1 d PD A 1
O1 O 0.6630(3) 0.3234(7) 0.5289(6) 0.0355(9) Uani 0.698(7) 1 d PD A 1
O2 O 0.6623(4) 0.5544(9) 0.4475(6) 0.0355(9) Uani 0.698(7) 1 d PD A 1
O3 O 0.7328(3) 0.4868(7) 0.5566(6) 0.0355(9) Uani 0.698(7) 1 d PD A 1
O4 O 0.6531(3) 0.5265(7) 0.6371(5) 0.0355(9) Uani 0.698(7) 1 d PD A 1
Cl3' Cl 0.6639(3) 0.4896(10) 0.5515(8) 0.0186(6) Uani 0.302(7) 1 d PD A 2
O1' O 0.6477(6) 0.3390(14) 0.5576(13) 0.0355(9) Uani 0.302(7) 1 d PD A 2
O2' O 0.6691(9) 0.528(2) 0.4368(11) 0.0355(9) Uani 0.302(7) 1 d PD A 2
O3' O 0.7164(6) 0.5123(17) 0.5998(14) 0.0355(9) Uani 0.302(7) 1 d PD A 2
O4' O 0.6312(6) 0.5814(15) 0.6085(12) 0.0355(9) Uani 0.302(7) 1 d PD A 2
Cl4 Cl 0.99349(6) 0.49878(15) 0.54273(12) 0.0239(4) Uani 0.929(5) 1 d PD B 1
O5 O 0.9404(3) 0.4700(7) 0.5783(6) 0.065(2) Uani 0.929(5) 1 d PD B 1
O6 O 0.9978(2) 0.4716(5) 0.4272(4) 0.0384(13) Uani 0.929(5) 1 d PD B 1
O7 O 1.0285(2) 0.4044(6) 0.6000(5) 0.0492(14) Uani 0.929(5) 1 d PD B 1
O8 O 1.0070(2) 0.6491(5) 0.5635(4) 0.0431(13) Uani 0.929(5) 1 d PD B 1
Cl4' Cl 0.9512(9) 0.516(2) 0.552(2) 0.086(16) Uiso 0.071(5) 1 d PD B 2
O5' O 0.9400(14) 0.528(4) 0.669(2) 0.016(6) Uiso 0.071(5) 1 d PD B 2
O6' O 0.9760(13) 0.379(3) 0.531(3) 0.016(6) Uiso 0.071(5) 1 d PD B 2
O7' O 0.9029(11) 0.523(4) 0.493(3) 0.016(6) Uiso 0.071(5) 1 d PD B 2
O8' O 0.9856(13) 0.633(3) 0.519(3) 0.016(6) Uiso 0.071(5) 1 d PD B 2
N1 N 0.74188(15) 0.1070(5) 0.7867(3) 0.0174(8) Uani 1 1 d . . .
H1C H 0.7705 0.0769 0.8274 0.021 Uiso 1 1 calc R . .
N2 N 0.64026(16) 0.0434(4) 0.7163(4) 0.0206(10) Uani 1 1 d . . .
H2C H 0.6278 0.0793 0.6503 0.025 Uiso 1 1 calc R . .
N3 N 0.68204(17) -0.2279(5) 0.7857(3) 0.0212(9) Uani 1 1 d . . .
H3C H 0.6733 -0.3027 0.7383 0.025 Uiso 1 1 calc R . .
N4 N 0.78774(13) -0.2066(4) 0.7463(3) 0.0082(7) Uani 1 1 d . . .
H4C H 0.8044 -0.1502 0.7988 0.010 Uiso 1 1 calc R . .
N5 N 0.89720(16) -0.1281(5) 0.7835(3) 0.0188(9) Uani 1 1 d . . .
H5C H 0.8690 -0.0917 0.8227 0.023 Uiso 1 1 calc R . .
N6 N 0.99871(16) -0.0688(5) 0.7065(4) 0.0257(10) Uani 1 1 d . . .
H6C H 1.0099 -0.1169 0.6440 0.031 Uiso 1 1 calc R . .
N7 N 0.95677(17) 0.2083(5) 0.7503(4) 0.0243(9) Uani 1 1 d . . .
H7C H 0.9634 0.2762 0.6959 0.029 Uiso 1 1 calc R . .
N8 N 0.85067(13) 0.1758(4) 0.7254(3) 0.0089(7) Uani 1 1 d . . .
H8C H 0.8362 0.1257 0.7839 0.011 Uiso 1 1 calc R . .
C1 C 0.69834(19) 0.1485(6) 0.8607(4) 0.0219(11) Uani 1 1 d . . .
H1A H 0.7064 0.2423 0.8959 0.026 Uiso 1 1 calc R . .
H1B H 0.6946 0.0748 0.9190 0.026 Uiso 1 1 calc R . .
C2 C 0.6471(2) 0.1610(6) 0.7977(5) 0.0247(11) Uani 1 1 d . . .
H2A H 0.6177 0.1585 0.8501 0.030 Uiso 1 1 calc R . .
H2B H 0.6461 0.2554 0.7595 0.030 Uiso 1 1 calc R . .
C3 C 0.6049(2) -0.0780(7) 0.7604(5) 0.0318(13) Uani 1 1 d . . .
H3A H 0.5746 -0.0345 0.7985 0.038 Uiso 1 1 calc R . .
H3B H 0.5914 -0.1358 0.6983 0.038 Uiso 1 1 calc R . .
C4 C 0.6333(2) -0.1747(7) 0.8373(5) 0.0319(13) Uani 1 1 d . . .
H4A H 0.6418 -0.1211 0.9051 0.038 Uiso 1 1 calc R . .
H4B H 0.6109 -0.2578 0.8571 0.038 Uiso 1 1 calc R . .
C5 C 0.7206(2) -0.2854(7) 0.8665(4) 0.0270(12) Uani 1 1 d . . .
H5A H 0.7056 -0.3702 0.9049 0.032 Uiso 1 1 calc R . .
H5B H 0.7287 -0.2103 0.9216 0.032 Uiso 1 1 calc R . .
C6 C 0.7700(2) -0.3293(6) 0.8066(5) 0.0246(11) Uani 1 1 d . . .
H6A H 0.7970 -0.3603 0.8596 0.030 Uiso 1 1 calc R . .
H6B H 0.7627 -0.4109 0.7564 0.030 Uiso 1 1 calc R . .
C7 C 0.82946(18) -0.2427(5) 0.6695(4) 0.0218(10) Uani 1 1 d . . .
H7A H 0.8329 -0.1643 0.6148 0.026 Uiso 1 1 calc R . .
H7B H 0.8204 -0.3329 0.6302 0.026 Uiso 1 1 calc R . .
C8 C 0.88133(19) -0.2627(6) 0.7288(4) 0.0222(11) Uani 1 1 d . . .
H8A H 0.8779 -0.3408 0.7837 0.027 Uiso 1 1 calc R . .
H8B H 0.9085 -0.2917 0.6756 0.027 Uiso 1 1 calc R . .
C9 C 0.9419(2) -0.1504(6) 0.8597(4) 0.0228(11) Uani 1 1 d . . .
H9A H 0.9351 -0.2358 0.9064 0.027 Uiso 1 1 calc R . .
H9B H 0.9456 -0.0650 0.9079 0.027 Uiso 1 1 calc R . .
C10 C 0.99217(19) -0.1732(6) 0.7964(4) 0.0202(10) Uani 1 1 d . . .
H10A H 1.0221 -0.1644 0.8472 0.024 Uiso 1 1 calc R . .
H10B H 0.9924 -0.2725 0.7660 0.024 Uiso 1 1 calc R . .
C11 C 1.0339(2) 0.0576(7) 0.7288(5) 0.0319(13) Uani 1 1 d . . .
H11A H 1.0659 0.0235 0.7660 0.038 Uiso 1 1 calc R . .
H11B H 1.0442 0.1030 0.6587 0.038 Uiso 1 1 calc R . .
C12 C 1.0070(2) 0.1669(7) 0.7989(5) 0.0291(12) Uani 1 1 d . . .
H12A H 1.0011 0.1260 0.8727 0.035 Uiso 1 1 calc R . .
H12B H 1.0293 0.2536 0.8066 0.035 Uiso 1 1 calc R . .
C13 C 0.9199(2) 0.2756(6) 0.8306(5) 0.0264(12) Uani 1 1 d . . .
H13A H 0.9353 0.3660 0.8598 0.032 Uiso 1 1 calc R . .
H13B H 0.9142 0.2086 0.8926 0.032 Uiso 1 1 calc R . .
C14 C 0.86858(19) 0.3085(6) 0.7757(4) 0.0221(11) Uani 1 1 d . . .
H14A H 0.8429 0.3429 0.8302 0.027 Uiso 1 1 calc R . .
H14B H 0.8732 0.3847 0.7196 0.027 Uiso 1 1 calc R . .
C15 C 0.80715(18) 0.1970(6) 0.6546(4) 0.0198(10) Uani 1 1 d . . .
H15A H 0.8021 0.1089 0.6099 0.024 Uiso 1 1 calc R . .
H15B H 0.8149 0.2780 0.6042 0.024 Uiso 1 1 calc R . .
C16 C 0.75648(18) 0.2301(5) 0.7158(4) 0.0205(10) Uani 1 1 d . . .
H16A H 0.7611 0.3181 0.7610 0.025 Uiso 1 1 calc R . .
H16B H 0.7282 0.2489 0.6625 0.025 Uiso 1 1 calc R . .

loop_
_atom_site_aniso_label
_atom_site_aniso_U_11
_atom_site_aniso_U_22
_atom_site_aniso_U_33
_atom_site_aniso_U_23
_atom_site_aniso_U_13
_atom_site_aniso_U_12
Zn1 0.0157(2) 0.0171(3) 0.0161(3) 0.0002(2) -0.0006(2) -0.00160(19)
Zn2 0.0149(3) 0.0218(3) 0.0157(3) 0.0048(2) -0.0008(2) 0.0003(2)
Cl1 0.0308(6) 0.0271(7) 0.0168(6) 0.0006(5) -0.0032(5) -0.0006(5)
Cl2 0.0285(7) 0.0377(8) 0.0162(6) 0.0034(5) 0.0012(5) 0.0061(6)
Cl3 0.0174(16) 0.0223(10) 0.0160(8) 0.0005(7) -0.0005(11) 0.0007(11)
O1 0.042(2) 0.0306(17) 0.0337(17) 0.0016(14) -0.0021(14) -0.0075(15)
O2 0.042(2) 0.0306(17) 0.0337(17) 0.0016(14) -0.0021(14) -0.0075(15)
O3 0.042(2) 0.0306(17) 0.0337(17) 0.0016(14) -0.0021(14) -0.0075(15)
O4 0.042(2) 0.0306(17) 0.0337(17) 0.0016(14) -0.0021(14) -0.0075(15)
Cl3' 0.0174(16) 0.0223(10) 0.0160(8) 0.0005(7) -0.0005(11) 0.0007(11)
O1' 0.042(2) 0.0306(17) 0.0337(17) 0.0016(14) -0.0021(14) -0.0075(15)
O2' 0.042(2) 0.0306(17) 0.0337(17) 0.0016(14) -0.0021(14) -0.0075(15)
O3' 0.042(2) 0.0306(17) 0.0337(17) 0.0016(14) -0.0021(14) -0.0075(15)
O4' 0.042(2) 0.0306(17) 0.0337(17) 0.0016(14) -0.0021(14) -0.0075(15)
Cl4 0.0315(8) 0.0203(7) 0.0199(6) -0.0001(5) 0.0032(6) -0.0037(5)
O5 0.059(4) 0.052(4) 0.084(5) 0.017(3) 0.041(4) -0.007(3)
O6 0.058(3) 0.032(3) 0.026(2) -0.010(2) 0.004(2) -0.007(2)
O7 0.052(3) 0.039(3) 0.056(3) 0.011(3) -0.019(3) -0.002(2)
O8 0.075(4) 0.025(2) 0.030(2) -0.009(2) 0.004(2) -0.006(2)
N1 0.0130(19) 0.016(2) 0.023(2) 0.0047(16) -0.0062(16) -0.0015(16)
N2 0.0159(19) 0.0134(19) 0.032(3) -0.0059(17) -0.0165(18) 0.0060(15)
N3 0.024(2) 0.020(2) 0.020(2) 0.0010(17) 0.0002(17) -0.0018(18)
N4 0.0079(16) 0.0070(17) 0.0097(15) 0.0003(13) -0.0034(13) 0.0001(13)
N5 0.0157(19) 0.016(2) 0.024(2) 0.0019(17) 0.0036(17) 0.0023(16)
N6 0.0175(19) 0.035(2) 0.024(2) 0.0026(19) -0.0022(19) 0.0100(18)
N7 0.021(2) 0.025(2) 0.027(2) 0.0052(18) -0.0042(17) -0.0043(18)
N8 0.0056(15) 0.0101(17) 0.0109(16) 0.0001(13) -0.0008(13) -0.0021(13)
C1 0.018(2) 0.029(3) 0.019(2) -0.007(2) 0.0000(19) 0.003(2)
C2 0.020(2) 0.028(3) 0.027(2) -0.003(2) 0.002(2) 0.008(2)
C3 0.018(3) 0.043(4) 0.035(3) 0.001(3) 0.007(2) -0.009(2)
C4 0.019(3) 0.034(3) 0.042(3) 0.001(3) 0.005(2) -0.012(2)
C5 0.031(3) 0.031(3) 0.019(2) 0.007(2) 0.007(2) 0.004(2)
C6 0.027(3) 0.015(2) 0.032(3) 0.009(2) 0.002(2) 0.001(2)
C7 0.023(2) 0.024(2) 0.018(2) -0.002(2) 0.0020(19) 0.0028(19)
C8 0.020(2) 0.020(3) 0.027(3) -0.007(2) 0.002(2) 0.0012(19)
C9 0.021(2) 0.028(3) 0.020(2) 0.003(2) -0.001(2) 0.003(2)
C10 0.015(2) 0.024(3) 0.022(2) 0.007(2) -0.0034(19) 0.0066(19)
C11 0.009(2) 0.046(4) 0.040(3) 0.012(3) 0.000(2) 0.000(2)
C12 0.016(2) 0.034(3) 0.037(3) 0.007(3) -0.008(2) -0.010(2)
C13 0.023(3) 0.023(3) 0.033(3) -0.005(2) -0.004(2) -0.005(2)
C14 0.021(2) 0.016(2) 0.029(3) -0.0066(19) 0.002(2) 0.000(2)
C15 0.014(2) 0.025(3) 0.021(2) 0.0055(19) 0.0013(18) 0.0008(18)
C16 0.014(2) 0.020(2) 0.027(3) 0.003(2) -0.0053(19) 0.0000(18)

loop_
_atom_type_symbol
_atom_type_description
_atom_type_scat_dispersion_real
_atom_type_scat_dispersion_imag
_atom_type_scat_source
C C 0.0033 0.0016 'International Tables Vol C Tables 4.2.6.8 and 6.1.1.4'
H H 0.0000 0.0000 'International Tables Vol C Tables 4.2.6.8 and 6.1.1.4'
N N 0.0061 0.0033 'International Tables Vol C Tables 4.2.6.8 and 6.1.1.4'
O O 0.0106 0.0060 'International Tables Vol C Tables 4.2.6.8 and 6.1.1.4'
Cl Cl 0.1484 0.1585 'International Tables Vol C Tables 4.2.6.8 and 6.1.1.4'
Zn Zn 0.2839 1.4301 'International Tables Vol C Tables 4.2.6.8 and 6.1.1.4'

loop_
_geom_angle_atom_site_label_1
_geom_angle_atom_site_label_2
_geom_angle_atom_site_label_3
_geom_angle
_geom_angle_site_symmetry_1
_geom_angle_site_symmetry_3
_geom_angle_publ_flag
N3 Zn1 N1 114.19(17) . . ?
N3 Zn1 N2 86.36(17) . . ?
N1 Zn1 N2 83.87(16) . . ?
N3 Zn1 Cl1 121.62(13) . . ?
N1 Zn1 Cl1 123.58(12) . . ?
N2 Zn1 Cl1 106.39(13) . . ?
N3 Zn1 N4 76.02(15) . . ?
N1 Zn1 N4 89.59(14) . . ?
N2 Zn1 N4 156.77(15) . . ?
Cl1 Zn1 N4 95.81(9) . . ?
N5 Zn2 N7 114.87(17) . . ?
N5 Zn2 N6 83.77(17) . . ?
N7 Zn2 N6 83.95(18) . . ?
N5 Zn2 Cl2 118.31(13) . . ?
N7 Zn2 Cl2 126.24(13) . . ?
N6 Zn2 Cl2 108.60(14) . . ?
N5 Zn2 N8 89.09(14) . . ?
N7 Zn2 N8 75.89(15) . . ?
N6 Zn2 N8 153.40(16) . . ?
Cl2 Zn2 N8 97.36(9) . . ?
O4 Cl3 O3 109.2(5) . . ?
O4 Cl3 O2 110.5(5) . . ?
O3 Cl3 O2 109.5(5) . . ?
O4 Cl3 O1 107.6(4) . . ?
O3 Cl3 O1 111.3(4) . . ?
O2 Cl3 O1 108.7(5) . . ?
O4' Cl3' O2' 113.2(11) . . ?
O4' Cl3' O1' 112.9(10) . . ?
O2' Cl3' O1' 108.0(11) . . ?
O4' Cl3' O3' 105.2(11) . . ?
O2' Cl3' O3' 105.4(12) . . ?
O1' Cl3' O3' 111.9(10) . . ?
O6 Cl4 O7 109.0(3) . . ?
O6 Cl4 O5 109.5(4) . . ?
O7 Cl4 O5 109.2(4) . . ?
O6 Cl4 O8 108.6(3) . . ?
O7 Cl4 O8 110.3(3) . . ?
O5 Cl4 O8 110.3(3) . . ?
O6' Cl4' O7' 109.0(8) . . ?
O6' Cl4' O5' 109.4(8) . . ?
O7' Cl4' O5' 108.6(8) . . ?
O6' Cl4' O8' 109.4(8) . . ?
O7' Cl4' O8' 110.3(8) . . ?
O5' Cl4' O8' 110.1(8) . . ?
C16 N1 C1 110.4(4) . . ?
C16 N1 Zn1 111.0(3) . . ?
C1 N1 Zn1 105.0(3) . . ?
C2 N2 C3 111.6(4) . . ?
C2 N2 Zn1 108.6(3) . . ?
C3 N2 Zn1 102.8(3) . . ?
C4 N3 C5 113.2(4) . . ?
C4 N3 Zn1 108.2(3) . . ?
C5 N3 Zn1 111.5(3) . . ?
C6 N4 C7 112.6(4) . . ?
C6 N4 Zn1 108.6(3) . . ?
C7 N4 Zn1 122.6(3) . . ?
C8 N5 C9 112.3(4) . . ?
C8 N5 Zn2 113.3(3) . . ?
C9 N5 Zn2 103.9(3) . . ?
C10 N6 C11 116.3(4) . . ?
C10 N6 Zn2 107.4(3) . . ?
C11 N6 Zn2 104.0(3) . . ?
C12 N7 C13 113.3(4) . . ?
C12 N7 Zn2 109.1(4) . . ?
C13 N7 Zn2 111.1(3) . . ?
C15 N8 C14 112.9(4) . . ?
C15 N8 Zn2 122.6(3) . . ?
C14 N8 Zn2 109.9(3) . . ?
N1 C1 C2 111.0(4) . . ?
N2 C2 C1 112.6(4) . . ?
C4 C3 N2 111.7(4) . . ?
N3 C4 C3 110.1(5) . . ?
N3 C5 C6 109.2(4) . . ?
N4 C6 C5 107.6(4) . . ?
N4 C7 C8 111.1(4) . . ?
N5 C8 C7 110.8(4) . . ?
N5 C9 C10 110.7(4) . . ?
N6 C10 C9 112.7(4) . . ?
C12 C11 N6 110.7(4) . . ?
N7 C12 C11 110.4(5) . . ?
N7 C13 C14 110.0(4) . . ?
N8 C14 C13 107.1(4) . . ?
N8 C15 C16 113.3(4) . . ?
N1 C16 C15 110.3(4) . . ?

loop_
_geom_bond_atom_site_label_1
_geom_bond_atom_site_label_2
_geom_bond_distance
_geom_bond_site_symmetry_2
_geom_bond_publ_flag
Zn1 N3 2.045(4) . ?
Zn1 N1 2.070(4) . ?
Zn1 N2 2.128(4) . ?
Zn1 Cl1 2.2034(13) . ?
Zn1 N4 2.411(3) . ?
Zn2 N5 2.068(4) . ?
Zn2 N7 2.071(5) . ?
Zn2 N6 2.157(4) . ?
Zn2 Cl2 2.2169(14) . ?
Zn2 N8 2.388(4) . ?
Cl3 O4 1.408(7) . ?
Cl3 O3 1.412(7) . ?
Cl3 O2 1.445(7) . ?
Cl3 O1 1.454(6) . ?
Cl3' O4' 1.382(13) . ?
Cl3' O2' 1.453(13) . ?
Cl3' O1' 1.454(12) . ?
Cl3' O3' 1.484(13) . ?
Cl4 O6 1.439(5) . ?
Cl4 O7 1.434(5) . ?
Cl4 O5 1.454(6) . ?
Cl4 O8 1.455(5) . ?
Cl4' O6' 1.439(7) . ?
Cl4' O7' 1.435(7) . ?
Cl4' O5' 1.458(8) . ?
Cl4' O8' 1.453(7) . ?
N1 C16 1.479(6) . ?
N1 C1 1.488(6) . ?
N2 C2 1.484(7) . ?
N2 C3 1.540(7) . ?
N3 C4 1.483(7) . ?
N3 C5 1.494(7) . ?
N4 C6 1.427(6) . ?
N4 C7 1.462(6) . ?
N5 C8 1.470(6) . ?
N5 C9 1.492(6) . ?
N6 C10 1.473(7) . ?
N6 C11 1.501(8) . ?
N7 C12 1.469(7) . ?
N7 C13 1.498(7) . ?
N8 C15 1.426(5) . ?
N8 C14 1.447(6) . ?
C1 C2 1.528(7) . ?
C3 C4 1.488(9) . ?
C5 C6 1.519(7) . ?
C7 C8 1.526(7) . ?
C9 C10 1.517(7) . ?
C11 C12 1.494(9) . ?
C13 C14 1.509(7) . ?
C15 C16 1.530(6) . ?

loop_
_geom_torsion_atom_site_label_1
_geom_torsion_atom_site_label_2
_geom_torsion_atom_site_label_3
_geom_torsion_atom_site_label_4
_geom_torsion
_geom_torsion_site_symmetry_1
_geom_torsion_site_symmetry_2
_geom_torsion_site_symmetry_3
_geom_torsion_site_symmetry_4
_geom_torsion_publ_flag
N3 Zn1 N1 C16 -171.7(3) . . . . ?
N2 Zn1 N1 C16 -88.5(3) . . . . ?
Cl1 Zn1 N1 C16 17.1(3) . . . . ?
N4 Zn1 N1 C16 113.8(3) . . . . ?
N3 Zn1 N1 C1 -52.4(3) . . . . ?
N2 Zn1 N1 C1 30.8(3) . . . . ?
Cl1 Zn1 N1 C1 136.4(3) . . . . ?
N4 Zn1 N1 C1 -126.9(3) . . . . ?
N3 Zn1 N2 C2 105.1(4) . . . . ?
N1 Zn1 N2 C2 -9.7(3) . . . . ?
Cl1 Zn1 N2 C2 -133.0(3) . . . . ?
N4 Zn1 N2 C2 64.7(5) . . . . ?
N3 Zn1 N2 C3 -13.3(3) . . . . ?
N1 Zn1 N2 C3 -128.1(3) . . . . ?
Cl1 Zn1 N2 C3 108.6(3) . . . . ?
N4 Zn1 N2 C3 -53.7(5) . . . . ?
N1 Zn1 N3 C4 69.0(4) . . . . ?
N2 Zn1 N3 C4 -12.6(3) . . . . ?
Cl1 Zn1 N3 C4 -119.6(3) . . . . ?
N4 Zn1 N3 C4 152.2(4) . . . . ?
N1 Zn1 N3 C5 -56.1(4) . . . . ?
N2 Zn1 N3 C5 -137.7(4) . . . . ?
Cl1 Zn1 N3 C5 115.3(3) . . . . ?
N4 Zn1 N3 C5 27.0(3) . . . . ?
N3 Zn1 N4 C6 2.6(3) . . . . ?
N1 Zn1 N4 C6 117.7(3) . . . . ?
N2 Zn1 N4 C6 44.4(5) . . . . ?
Cl1 Zn1 N4 C6 -118.6(3) . . . . ?
N3 Zn1 N4 C7 136.6(4) . . . . ?
N1 Zn1 N4 C7 -108.3(3) . . . . ?
N2 Zn1 N4 C7 178.4(4) . . . . ?
Cl1 Zn1 N4 C7 15.4(3) . . . . ?
N7 Zn2 N5 C8 -171.2(3) . . . . ?
N6 Zn2 N5 C8 -90.9(3) . . . . ?
Cl2 Zn2 N5 C8 16.9(4) . . . . ?
N8 Zn2 N5 C8 114.8(3) . . . . ?
N7 Zn2 N5 C9 -49.0(3) . . . . ?
N6 Zn2 N5 C9 31.4(3) . . . . ?
Cl2 Zn2 N5 C9 139.2(3) . . . . ?
N8 Zn2 N5 C9 -123.0(3) . . . . ?
N5 Zn2 N6 C10 -8.9(3) . . . . ?
N7 Zn2 N6 C10 107.0(4) . . . . ?
Cl2 Zn2 N6 C10 -126.7(3) . . . . ?
N8 Zn2 N6 C10 66.4(5) . . . . ?
N5 Zn2 N6 C11 -132.7(4) . . . . ?
N7 Zn2 N6 C11 -16.8(3) . . . . ?
Cl2 Zn2 N6 C11 109.5(3) . . . . ?
N8 Zn2 N6 C11 -57.4(5) . . . . ?
N5 Zn2 N7 C12 70.3(4) . . . . ?
N6 Zn2 N7 C12 -10.0(4) . . . . ?
Cl2 Zn2 N7 C12 -118.6(3) . . . . ?
N8 Zn2 N7 C12 152.5(4) . . . . ?
N5 Zn2 N7 C13 -55.3(4) . . . . ?
N6 Zn2 N7 C13 -135.6(4) . . . . ?
Cl2 Zn2 N7 C13 115.8(3) . . . . ?
N8 Zn2 N7 C13 26.9(3) . . . . ?
N5 Zn2 N8 C15 -106.1(3) . . . . ?
N7 Zn2 N8 C15 138.0(4) . . . . ?
N6 Zn2 N8 C15 179.9(4) . . . . ?
Cl2 Zn2 N8 C15 12.4(3) . . . . ?
N5 Zn2 N8 C14 117.6(3) . . . . ?
N7 Zn2 N8 C14 1.6(3) . . . . ?
N6 Zn2 N8 C14 43.5(5) . . . . ?
Cl2 Zn2 N8 C14 -124.0(3) . . . . ?
C16 N1 C1 C2 72.6(5) . . . . ?
Zn1 N1 C1 C2 -47.0(5) . . . . ?
C3 N2 C2 C1 98.9(5) . . . . ?
Zn1 N2 C2 C1 -13.7(5) . . . . ?
N1 C1 C2 N2 41.5(6) . . . . ?
C2 N2 C3 C4 -78.1(6) . . . . ?
Zn1 N2 C3 C4 38.1(5) . . . . ?
C5 N3 C4 C3 161.7(5) . . . . ?
Zn1 N3 C4 C3 37.6(5) . . . . ?
N2 C3 C4 N3 -52.5(6) . . . . ?
C4 N3 C5 C6 -176.9(5) . . . . ?
Zn1 N3 C5 C6 -54.7(5) . . . . ?
C7 N4 C6 C5 -169.3(4) . . . . ?
Zn1 N4 C6 C5 -30.4(5) . . . . ?
N3 C5 C6 N4 55.3(6) . . . . ?
C6 N4 C7 C8 -76.4(5) . . . . ?
Zn1 N4 C7 C8 151.2(3) . . . . ?
C9 N5 C8 C7 168.9(4) . . . . ?
Zn2 N5 C8 C7 -73.7(4) . . . . ?
N4 C7 C8 N5 -61.9(5) . . . . ?
C8 N5 C9 C10 73.3(5) . . . . ?
Zn2 N5 C9 C10 -49.6(5) . . . . ?
C11 N6 C10 C9 99.6(5) . . . . ?
Zn2 N6 C10 C9 -16.3(5) . . . . ?
N5 C9 C10 N6 45.4(6) . . . . ?
C10 N6 C11 C12 -76.6(6) . . . . ?
Zn2 N6 C11 C12 41.3(5) . . . . ?
C13 N7 C12 C11 160.3(5) . . . . ?
Zn2 N7 C12 C11 36.0(5) . . . . ?
N6 C11 C12 N7 -53.6(6) . . . . ?
C12 N7 C13 C14 -177.4(4) . . . . ?
Zn2 N7 C13 C14 -54.2(5) . . . . ?
C15 N8 C14 C13 -169.7(4) . . . . ?
Zn2 N8 C14 C13 -28.8(5) . . . . ?
N7 C13 C14 N8 53.7(6) . . . . ?
C14 N8 C15 C16 -72.0(5) . . . . ?
Zn2 N8 C15 C16 152.8(3) . . . . ?
C1 N1 C16 C15 169.9(4) . . . . ?
Zn1 N1 C16 C15 -74.2(4) . . . . ?
N8 C15 C16 N1 -62.2(5) . . . . ?
